data_7213805
loop_
_publ_author_name
'Jia, Chunmei'
'Lin, Qiang'
'Yuan, Wenbing'

_publ_section_title
;
 A series of coordination polymers constructed by a flexible
 tetracarboxylic acid: synthesis, structural diversity and luminescent
 properties
;
_journal_issue 12
_journal_name_full CrystEngComm
_journal_page_first 2508
_journal_paper_doi 10.1039/c3ce42127a
_journal_volume 16
_journal_year 2014
_chemical_formula_sum 'C12 H18 Co N O9'
_chemical_formula_weight 379.19
_chemical_name_systematic
; 
 ? 
;
_space_group_IT_number 15
_symmetry_cell_setting monoclinic
_symmetry_space_group_name_Hall '-C 2yc'
_symmetry_space_group_name_H-M 'C 1 2/c 1'
_atom_sites_solution_hydrogens geom
_atom_sites_solution_primary direct
_atom_sites_solution_secondary difmap
_audit_creation_method SHELXL-97
_cell_angle_alpha 90.00
_cell_angle_beta 90.024(7)
_cell_angle_gamma 90.00
_cell_formula_units_Z 8
_cell_length_a 19.8521(19)
_cell_length_b 17.5183(10)
_cell_length_c 10.0543(6)
_cell_measurement_temperature 293(2)
_cell_volume 3496.6(4)
_computing_cell_refinement 'Bruker SAINT'
_computing_data_collection 'Bruker APEX2'
_computing_data_reduction 'Bruker SAINT'
_computing_molecular_graphics 'Bruker SHELXTL'
_computing_publication_material 'Bruker SHELXTL'
_computing_structure_refinement 'SHELXL-97 (Sheldrick, 2008)'
_computing_structure_solution 'SHELXS-97 (Sheldrick, 2008)'
_diffrn_ambient_temperature 293(2)
_diffrn_measured_fraction_theta_full 0.990
_diffrn_measured_fraction_theta_max 0.990
_diffrn_measurement_device_type 'Bruker APEX-II CCD'
_diffrn_measurement_method '\f and \w scans'
_diffrn_radiation_monochromator graphite
_diffrn_radiation_source 'fine-focus sealed tube'
_diffrn_radiation_type MoK\a
_diffrn_radiation_wavelength 0.71073
_diffrn_reflns_av_R_equivalents 0.0403
_diffrn_reflns_av_sigmaI/netI 0.0400
_diffrn_reflns_limit_h_max 23
_diffrn_reflns_limit_h_min -24
_diffrn_reflns_limit_k_max 21
_diffrn_reflns_limit_k_min -21
_diffrn_reflns_limit_l_max 11
_diffrn_reflns_limit_l_min -12
_diffrn_reflns_number 11495
_diffrn_reflns_theta_full 25.97
_diffrn_reflns_theta_max 25.97
_diffrn_reflns_theta_min 3.08
_exptl_absorpt_coefficient_mu 1.023
_exptl_absorpt_correction_T_max 0.8617
_exptl_absorpt_correction_T_min 0.8294
_exptl_absorpt_correction_type multi-scan
_exptl_absorpt_process_details SADABS
_exptl_crystal_density_diffrn 1.433
_exptl_crystal_density_method 'not measured'
_exptl_crystal_F_000 1552
_exptl_crystal_size_max 0.19
_exptl_crystal_size_mid 0.17
_exptl_crystal_size_min 0.15
_refine_diff_density_max 1.610
_refine_diff_density_min -0.939
_refine_diff_density_rms 0.130
_refine_ls_extinction_method none
_refine_ls_goodness_of_fit_ref 1.056
_refine_ls_hydrogen_treatment mixed
_refine_ls_matrix_type full
_refine_ls_number_parameters 247
_refine_ls_number_reflns 3411
_refine_ls_number_restraints 18
_refine_ls_restrained_S_all 1.074
_refine_ls_R_factor_all 0.0989
_refine_ls_R_factor_gt 0.0776
_refine_ls_shift/su_max 0.000
_refine_ls_shift/su_mean 0.000
_refine_ls_structure_factor_coef Fsqd
_refine_ls_weighting_details 'calc w=1/[\s^2^(Fo^2^)+(0.0400P)^2^+55.0000P] where P=(Fo^2^+2Fc^2^)/3'
_refine_ls_weighting_scheme calc
_refine_ls_wR_factor_gt 0.1738
_refine_ls_wR_factor_ref 0.1880
_reflns_number_gt 2573
_reflns_number_total 3411
_reflns_threshold_expression >2sigma(I)
_cod_data_source_file c3ce42127a.txt
_cod_data_source_block a
_cod_depositor_comments
;
The following automatic conversions were performed:

'_symmetry_cell_setting' value 'Monoclinic' changed to 'monoclinic'
according to
/usr/data/users/saulius/automatic-downloads/current/RSC/lib/dictionaries/cif_core.dic
dictionary named 'cif_core.dic' version 2.4.2 from
2011-04-26.

'_exptl_absorpt_correction_type' value 'Multi-scan'
changed to 'multi-scan' according to
/usr/data/users/saulius/automatic-downloads/current/RSC/lib/dictionaries/cif_core.dic
dictionary named 'cif_core.dic' version 2.4.2 from 2011-04-26.

Automatic conversion script
Id: cif_fix_values 2281 2013-09-26 08:29:07Z andrius 
;
_cod_original_sg_symbol_H-M 'C2/c  '
_cod_database_code 7213805

loop_
_symmetry_equiv_pos_as_xyz
'x, y, z'
'-x, y, -z+1/2'
'x+1/2, y+1/2, z'
'-x+1/2, y+1/2, -z+1/2'
'-x, -y, -z'
'x, -y, z-1/2'
'-x+1/2, -y+1/2, -z'
'x+1/2, -y+1/2, z-1/2'

loop_
_atom_site_label
_atom_site_type_symbol
_atom_site_fract_x
_atom_site_fract_y
_atom_site_fract_z
_atom_site_U_iso_or_equiv
_atom_site_adp_type
_atom_site_occupancy
_atom_site_symmetry_multiplicity
_atom_site_calc_flag
_atom_site_refinement_flags
O4 O 0.3451(3) 0.4343(2) -0.0239(4) 0.0520(14) Uani 1 1 d .
O3 O 0.2960(2) 0.4239(2) 0.1697(4) 0.0392(10) Uani 1 1 d .
C12 C 0.3239(3) 0.3941(3) 0.0702(5) 0.0320(13) Uani 1 1 d .
O6W O 0.0784(4) 0.2364(4) 0.5597(8) 0.037(2) Uani 0.50 1 d P
O4W O 0.1700(3) 0.3021(3) 0.4125(6) 0.0615(15) Uani 1 1 d D
C1 C 0.2702(3) 0.1371(3) 0.2582(5) 0.0308(13) Uani 1 1 d .
C2 C 0.3050(3) 0.1848(3) 0.1563(5) 0.0250(11) Uani 1 1 d .
C3 C 0.3011(3) 0.2642(3) 0.1632(5) 0.0275(12) Uani 1 1 d .
H3A H 0.2787 0.2876 0.2336 0.033 Uiso 1 1 calc R
C4 C 0.3308(3) 0.3082(3) 0.0641(5) 0.0270(12) Uani 1 1 d .
C5 C 0.3642(3) 0.2732(3) -0.0409(5) 0.0277(12) Uani 1 1 d .
H5A H 0.3840 0.3030 -0.1065 0.033 Uiso 1 1 calc R
C6 C 0.3683(3) 0.1930(3) -0.0493(5) 0.0255(11) Uani 1 1 d .
C7 C 0.3393(3) 0.1495(3) 0.0516(5) 0.0245(11) Uani 1 1 d .
H7A H 0.3429 0.0966 0.0493 0.029 Uiso 1 1 calc R
C8 C 0.4036(3) 0.0781(3) -0.1726(5) 0.0302(12) Uani 1 1 d .
H8A H 0.4154 0.0660 -0.2638 0.036 Uiso 1 1 calc R
H8B H 0.3592 0.0572 -0.1560 0.036 Uiso 1 1 calc R
C9 C 0.4533(3) 0.0388(3) -0.0812(5) 0.0253(11) Uani 1 1 d .
C10 C 0.4540(3) -0.0406(3) -0.0743(6) 0.0358(13) Uani 1 1 d .
H10A H 0.4232 -0.0686 -0.1241 0.043 Uiso 1 1 calc R
C11 C 0.4998(3) 0.0784(3) -0.0065(7) 0.0382(14) Uani 1 1 d .
H11A H 0.5004 0.1315 -0.0101 0.046 Uiso 1 1 calc R
Co1 Co 0.19997(5) 0.04369(4) 0.41722(7) 0.0361(3) Uani 1 1 d D
N1 N 0.4001(2) 0.1602(3) -0.1594(4) 0.0318(11) Uani 1 1 d .
H1A H 0.4176 0.1890 -0.2194 0.038 Uiso 1 1 calc R
O1 O 0.2729(2) 0.0651(2) 0.2504(3) 0.0322(9) Uani 1 1 d .
O2 O 0.2370(3) 0.1683(2) 0.3509(4) 0.0545(15) Uani 1 1 d .
O2W O 0.2848(2) 0.0409(2) 0.5544(4) 0.0319(9) Uani 1 1 d D
O3W O 0.1460(2) 0.1009(2) 0.5815(4) 0.0394(10) Uani 1 1 d D
O1W O 0.1143(3) 0.0635(3) 0.2845(4) 0.0523(13) Uani 1 1 d D
O5W O 0.0322(9) 0.198(2) 0.367(2) 0.223(16) Uani 0.50 1 d P
H1WA H 0.0704(13) 0.072(6) 0.297(4) 0.11(4) Uiso 1 1 d D
H3WA H 0.107(3) 0.126(5) 0.587(4) 0.09(3) Uiso 1 1 d D
H2WB H 0.314(3) 0.075(2) 0.589(8) 0.10(4) Uiso 1 1 d D
H3WB H 0.154(5) 0.108(9) 0.667(4) 0.20(7) Uiso 1 1 d D
H2WA H 0.300(3) 0.008(3) 0.616(7) 0.09(3) Uiso 1 1 d D
H1WB H 0.108(2) 0.069(7) 0.197(2) 0.13(4) Uiso 1 1 d D
H4WB H 0.152(7) 0.328(6) 0.356(9) 0.156 Uiso 1 1 d D
H4WA H 0.177(7) 0.317(7) 0.489(5) 0.156 Uiso 1 1 d D

loop_
_atom_site_aniso_label
_atom_site_aniso_U_11
_atom_site_aniso_U_22
_atom_site_aniso_U_33
_atom_site_aniso_U_23
_atom_site_aniso_U_13
_atom_site_aniso_U_12
O4 0.111(4) 0.020(2) 0.025(2) 0.0060(17) -0.002(2) -0.003(2)
O3 0.068(3) 0.0164(18) 0.033(2) -0.0004(17) 0.000(2) 0.0061(19)
C12 0.054(4) 0.020(3) 0.022(3) 0.004(2) -0.016(3) 0.000(2)
O6W 0.053(5) 0.025(4) 0.035(4) 0.003(3) -0.006(4) 0.013(4)
O4W 0.055(3) 0.059(3) 0.070(4) -0.025(3) -0.016(3) 0.014(3)
C1 0.057(4) 0.021(3) 0.015(2) 0.002(2) 0.003(2) 0.002(3)
C2 0.044(3) 0.015(2) 0.016(2) 0.0018(19) -0.003(2) 0.001(2)
C3 0.046(3) 0.016(2) 0.020(3) 0.002(2) -0.003(2) 0.005(2)
C4 0.041(3) 0.016(2) 0.024(3) 0.003(2) -0.009(2) 0.001(2)
C5 0.033(3) 0.022(3) 0.028(3) 0.012(2) -0.002(2) -0.002(2)
C6 0.031(3) 0.022(3) 0.024(3) 0.006(2) -0.004(2) 0.005(2)
C7 0.034(3) 0.017(2) 0.023(2) 0.005(2) -0.003(2) 0.001(2)
C8 0.032(3) 0.034(3) 0.025(3) -0.001(2) 0.002(2) 0.007(2)
C9 0.024(3) 0.026(3) 0.027(3) 0.000(2) 0.004(2) 0.004(2)
C10 0.031(3) 0.029(3) 0.047(4) -0.005(3) -0.009(3) 0.000(2)
C11 0.032(3) 0.022(3) 0.061(4) 0.001(3) -0.008(3) 0.003(2)
Co1 0.0667(6) 0.0195(4) 0.0220(4) -0.0004(3) 0.0060(4) 0.0004(4)
N1 0.042(3) 0.028(2) 0.026(2) 0.008(2) 0.011(2) 0.008(2)
O1 0.065(3) 0.0148(17) 0.0166(18) 0.0002(14) 0.0061(17) -0.0001(17)
O2 0.118(4) 0.020(2) 0.025(2) 0.0037(17) 0.030(2) 0.015(2)
O2W 0.056(3) 0.0189(18) 0.0208(18) 0.0029(16) 0.0039(17) -0.0031(18)
O3W 0.065(3) 0.028(2) 0.025(2) -0.0013(17) 0.002(2) 0.011(2)
O1W 0.083(4) 0.044(3) 0.030(2) 0.004(2) -0.010(2) 0.018(3)
O5W 0.067(10) 0.48(5) 0.124(15) 0.12(2) 0.041(10) 0.107(18)

loop_
_atom_type_symbol
_atom_type_description
_atom_type_scat_dispersion_real
_atom_type_scat_dispersion_imag
_atom_type_scat_source
C C 0.0033 0.0016 'International Tables Vol C Tables 4.2.6.8 and 6.1.1.4'
H H 0.0000 0.0000 'International Tables Vol C Tables 4.2.6.8 and 6.1.1.4'
N N 0.0061 0.0033 'International Tables Vol C Tables 4.2.6.8 and 6.1.1.4'
O O 0.0106 0.0060 'International Tables Vol C Tables 4.2.6.8 and 6.1.1.4'
Co Co 0.3494 0.9721 'International Tables Vol C Tables 4.2.6.8 and 6.1.1.4'

loop_
_geom_angle_atom_site_label_1
_geom_angle_atom_site_label_2
_geom_angle_atom_site_label_3
_geom_angle
_geom_angle_site_symmetry_1
_geom_angle_site_symmetry_3
C12 O4 Co1 89.1(4) . 4
C12 O3 Co1 93.5(3) . 4
O4 C12 O3 121.1(5) . .
O4 C12 C4 119.8(5) . .
O3 C12 C4 119.0(5) . .
H4WB O4W H4WA 123(6) . .
O2 C1 O1 119.9(5) . .
O2 C1 C2 120.4(5) . .
O1 C1 C2 119.8(5) . .
C3 C2 C7 120.4(5) . .
C3 C2 C1 119.9(5) . .
C7 C2 C1 119.7(4) . .
C4 C3 C2 119.5(5) . .
C4 C3 H3A 120.2 . .
C2 C3 H3A 120.2 . .
C5 C4 C3 120.2(5) . .
C5 C4 C12 120.9(5) . .
C3 C4 C12 118.9(5) . .
C4 C5 C6 120.9(5) . .
C4 C5 H5A 119.6 . .
C6 C5 H5A 119.6 . .
C7 C6 N1 122.6(5) . .
C7 C6 C5 118.5(5) . .
N1 C6 C5 118.9(5) . .
C6 C7 C2 120.5(5) . .
C6 C7 H7A 119.7 . .
C2 C7 H7A 119.7 . .
N1 C8 C9 115.4(5) . .
N1 C8 H8A 108.4 . .
C9 C8 H8A 108.4 . .
N1 C8 H8B 108.4 . .
C9 C8 H8B 108.4 . .
H8A C8 H8B 107.5 . .
C11 C9 C10 118.1(5) . .
C11 C9 C8 122.5(5) . .
C10 C9 C8 119.4(5) . .
C9 C10 C11 120.7(5) . 5_655
C9 C10 H10A 119.7 . .
C11 C10 H10A 119.7 5_655 .
C9 C11 C10 121.3(5) . 5_655
C9 C11 H11A 119.4 . .
C10 C11 H11A 119.4 5_655 .
O2W Co1 O1W 172.08(17) . .
O2W Co1 O3W 84.94(16) . .
O1W Co1 O3W 90.38(18) . .
O2W Co1 O1 88.76(15) . .
O1W Co1 O1 91.11(18) . .
O3W Co1 O1 142.66(15) . .
O2W Co1 O3 101.27(16) . 4_545
O1W Co1 O3 86.52(17) . 4_545
O3W Co1 O3 136.24(17) . 4_545
O1 Co1 O3 81.08(14) . 4_545
O2W Co1 O4 89.26(16) . 4_545
O1W Co1 O4 96.3(2) . 4_545
O3W Co1 O4 81.07(16) . 4_545
O1 Co1 O4 135.70(15) . 4_545
O3 Co1 O4 56.04(15) 4_545 4_545
O2W Co1 O2 87.68(17) . .
O1W Co1 O2 85.7(2) . .
O3W Co1 O2 86.81(15) . .
O1 Co1 O2 56.14(13) . .
O3 Co1 O2 136.24(14) 4_545 .
O4 Co1 O2 167.71(14) 4_545 .
C6 N1 C8 120.2(4) . .
C6 N1 H1A 119.9 . .
C8 N1 H1A 119.9 . .
C1 O1 Co1 95.3(3) . .
C1 O2 Co1 88.4(3) . .
Co1 O2W H2WB 137(3) . .
Co1 O2W H2WA 135(3) . .
H2WB O2W H2WA 87(3) . .
Co1 O3W H3WA 134(2) . .
Co1 O3W H3WB 135(3) . .
H3WA O3W H3WB 91(3) . .
Co1 O1W H1WA 135(3) . .
Co1 O1W H1WB 136(3) . .
H1WA O1W H1WB 89(3) . .

loop_
_geom_bond_atom_site_label_1
_geom_bond_atom_site_label_2
_geom_bond_distance
_geom_bond_site_symmetry_2
O4 C12 1.253(7) .
O4 Co1 2.372(5) 4
O3 C12 1.255(7) .
O3 Co1 2.275(4) 4
C12 C4 1.513(7) .
O4W H4WB 0.81(2) .
O4W H4WA 0.82(2) .
C1 O2 1.265(7) .
C1 O1 1.265(6) .
C1 C2 1.491(7) .
C2 C3 1.396(7) .
C2 C7 1.399(7) .
C3 C4 1.391(8) .
C3 H3A 0.9300 .
C4 C5 1.389(8) .
C5 C6 1.409(7) .
C5 H5A 0.9300 .
C6 C7 1.393(7) .
C6 N1 1.398(7) .
C7 H7A 0.9300 .
C8 N1 1.446(7) .
C8 C9 1.515(7) .
C8 H8A 0.9700 .
C8 H8B 0.9700 .
C9 C11 1.377(8) .
C9 C10 1.392(8) .
C10 C11 1.393(8) 5_655
C10 H10A 0.9300 .
C11 C10 1.393(8) 5_655
C11 H11A 0.9300 .
Co1 O2W 2.177(4) .
Co1 O1W 2.189(5) .
Co1 O3W 2.210(4) .
Co1 O1 2.247(4) .
Co1 O3 2.275(4) 4_545
Co1 O4 2.372(5) 4_545
Co1 O2 2.398(4) .
N1 H1A 0.8600 .
O2W H2WB 0.892(18) .
O2W H2WA 0.900(18) .
O3W H3WA 0.893(18) .
O3W H3WB 0.881(18) .
O1W H1WA 0.892(18) .
O1W H1WB 0.889(18) .

loop_
_geom_torsion_atom_site_label_1
_geom_torsion_atom_site_label_2
_geom_torsion_atom_site_label_3
_geom_torsion_atom_site_label_4
_geom_torsion
_geom_torsion_site_symmetry_1
_geom_torsion_site_symmetry_4
Co1 O4 C12 O3 -4.1(6) 4 .
Co1 O4 C12 C4 175.2(5) 4 .
Co1 O3 C12 O4 4.2(6) 4 .
Co1 O3 C12 C4 -175.0(5) 4 .
O2 C1 C2 C3 0.2(9) . .
O1 C1 C2 C3 178.9(5) . .
O2 C1 C2 C7 -177.6(6) . .
O1 C1 C2 C7 1.1(8) . .
C7 C2 C3 C4 0.9(8) . .
C1 C2 C3 C4 -176.8(5) . .
C2 C3 C4 C5 0.0(8) . .
C2 C3 C4 C12 177.7(5) . .
O4 C12 C4 C5 3.9(9) . .
O3 C12 C4 C5 -176.8(5) . .
O4 C12 C4 C3 -173.8(6) . .
O3 C12 C4 C3 5.5(8) . .
C3 C4 C5 C6 0.2(8) . .
C12 C4 C5 C6 -177.4(5) . .
C4 C5 C6 C7 -1.3(8) . .
C4 C5 C6 N1 177.6(5) . .
N1 C6 C7 C2 -176.6(5) . .
C5 C6 C7 C2 2.2(8) . .
C3 C2 C7 C6 -2.0(8) . .
C1 C2 C7 C6 175.7(5) . .
N1 C8 C9 C11 -10.3(8) . .
N1 C8 C9 C10 171.6(5) . .
C11 C9 C10 C11 0.3(10) . 5_655
C8 C9 C10 C11 178.5(6) . 5_655
C10 C9 C11 C10 -0.3(10) . 5_655
C8 C9 C11 C10 -178.4(6) . 5_655
C7 C6 N1 C8 0.4(8) . .
C5 C6 N1 C8 -178.4(5) . .
C9 C8 N1 C6 -74.1(7) . .
O2 C1 O1 Co1 5.5(6) . .
C2 C1 O1 Co1 -173.2(5) . .
O2W Co1 O1 C1 -91.0(4) . .
O1W Co1 O1 C1 81.0(4) . .
O3W Co1 O1 C1 -11.1(5) . .
O3 Co1 O1 C1 167.3(4) 4_545 .
O4 Co1 O1 C1 -178.7(3) 4_545 .
O2 Co1 O1 C1 -3.0(3) . .
O1 C1 O2 Co1 -5.1(6) . .
C2 C1 O2 Co1 173.6(5) . .
O2W Co1 O2 C1 93.1(4) . .
O1W Co1 O2 C1 -91.3(4) . .
O3W Co1 O2 C1 178.1(4) . .
O1 Co1 O2 C1 3.0(3) . .
O3 Co1 O2 C1 -10.9(5) 4_545 .
O4 Co1 O2 C1 168.8(8) 4_545 .
